data_9000339
loop_
_publ_author_name
'Cameron, M.'
'Sueno, S.'
'Prewitt, C. T.'
'Papike, J. J.'

_publ_section_title
;High-temperature crystal chemistry of acmite, diopside, hedenbergite,
 jadeite, spodumene, and ureyite T = 800 C pyroxene
;
_journal_name_full 'American Mineralogist'
_journal_page_first 594
_journal_page_last 618
_journal_volume 58
_journal_year 1973
_chemical_formula_sum 'Ca Fe O6 Si2'
_chemical_name_mineral Hedenbergite
_space_group_crystal_system monoclinic
_space_group_IT_number 15
_space_group_name_Hall '-C 2yc'
_space_group_name_H-M_alt 'C 1 2/c 1'
_symmetry_space_group_name_H-M 'C 1 2/c 1'
_cell_angle_alpha 90
_cell_angle_beta 105.17
_cell_angle_gamma 90
_cell_formula_units_Z 4
_cell_length_a 9.897
_cell_length_b 9.138
_cell_length_c 5.269
_cell_volume 459.917
_database_code_amcsd 0000348
_diffrn_ambient_temperature 1073.15
_exptl_crystal_density_diffrn 3.583
_cod_original_formula_sum 'Si2 Fe Ca O6'
_cod_database_code 9000339

loop_
_space_group_symop_id
_space_group_symop_operation_xyz
1 x,y,z
2 1/2+x,1/2+y,z
3 x,-y,1/2+z
4 1/2+x,1/2-y,1/2+z
5 -x,y,1/2-z
6 1/2-x,1/2+y,1/2-z
7 -x,-y,-z
8 1/2-x,1/2-y,-z

loop_
_atom_site_aniso_label
_atom_site_aniso_U_11
_atom_site_aniso_U_22
_atom_site_aniso_U_33
_atom_site_aniso_U_12
_atom_site_aniso_U_13
_atom_site_aniso_U_23
Si 0.01382 0.01608 0.01416 -0.00155 0.00317 -0.00094
Fe1 0.02048 0.01959 0.01724 0.00000 0.00293 0.00000
Ca2 0.03689 0.02251 0.02260 0.00000 -0.00197 0.00000
O1 0.01433 0.02839 0.02082 0.00124 0.00359 0.00129
O2 0.03328 0.02238 0.03038 -0.00924 0.00598 -0.00278
O3 0.02075 0.03185 0.01828 -0.00018 0.00524 -0.00848

loop_
_atom_site_label
_atom_site_fract_x
_atom_site_fract_y
_atom_site_fract_z
Si 0.28720 0.09160 0.23240
Fe1 0.00000 0.90540 0.25000
Ca2 0.00000 0.29890 0.25000
O1 0.11950 0.08920 0.15170
O2 0.36180 0.24360 0.31930
O3 0.34900 0.01640 0.99760

loop_
_cod_related_entry_id
_cod_related_entry_database
_cod_related_entry_code
1 AMCSD 0000348
